data_7114593
loop_
_publ_author_name
'Stefan Pelties'
'Dirk Herrmann'
'Bas de Bruin'
'Frantisek Hartl'
'Robert Wolf'

_publ_section_title
;
 Selective P4 activation by an organometallic nickel(I) radical: formation
 of a dinuclear nickel(II) tetraphosphide and related di- and
 trichalcogenides
;
_journal_name_full Chem.Commun.
_journal_page_first 7014
_journal_paper_doi 10.1039/C4CC02601B
_journal_volume 50
_journal_year 2014
_chemical_formula_moiety 'C32 H42 N2 Ni'
_chemical_formula_sum 'C32 H42 N2 Ni'
_chemical_formula_weight 513.39
_space_group_crystal_system monoclinic
_space_group_IT_number 14
_space_group_name_Hall '-P 2yn'
_space_group_name_H-M_alt 'P 1 21/n 1'
_symmetry_space_group_name_Hall '-P 2yn'
_symmetry_space_group_name_H-M 'P 1 21/n 1'
_atom_sites_solution_hydrogens geom
_atom_sites_solution_primary direct
_atom_sites_solution_secondary difmap
_audit_creation_date 2013-07-03
_audit_creation_method
;
  Olex2 1.2
  (compiled Apr 23 2013 17:59:47, GUI svn.r4466)
;
_cell_angle_alpha 90.00
_cell_angle_beta 90.223(3)
_cell_angle_gamma 90.00
_cell_formula_units_Z 8
_cell_length_a 12.4764(4)
_cell_length_b 36.2568(10)
_cell_length_c 12.7163(4)
_cell_measurement_reflns_used 11451
_cell_measurement_temperature 123.00(10)
_cell_measurement_theta_max 31.0410
_cell_measurement_theta_min 3.5990
_cell_volume 5752.2(3)
_computing_cell_refinement
;
CrysAlisPro, Agilent Technologies,
Version 1.171.36.24 (release 03-12-2012 CrysAlis171 .NET)
(compiled Dec  3 2012,18:21:49)
;
_computing_data_collection
;
CrysAlisPro, Agilent Technologies,
Version 1.171.36.24 (release 03-12-2012 CrysAlis171 .NET)
(compiled Dec  3 2012,18:21:49)
;
_computing_data_reduction
;
CrysAlisPro, Agilent Technologies,
Version 1.171.36.24 (release 03-12-2012 CrysAlis171 .NET)
(compiled Dec  3 2012,18:21:49)
;
_computing_molecular_graphics
;
O. V. Dolomanov, L. J. Bourhis, R. J. Gildea, J. A. K. Howard and H. Puschmann,
OLEX2: a complete structure solution, refinement and analysis program.
J. Appl. Cryst. (2009). 42, 339-341.
;
_computing_publication_material
;
O. V. Dolomanov, L. J. Bourhis, R. J. Gildea, J. A. K. Howard and H. Puschmann,
OLEX2: a complete structure solution, refinement and analysis program.
J. Appl. Cryst. (2009). 42, 339-341.
;
_computing_structure_refinement 'SHELXL-97 (Sheldrick, 2008)'
_diffrn_ambient_temperature 123.00(10)
_diffrn_detector ATLAS
_diffrn_detector_area_resol_mean 7.9851
_diffrn_detector_type CCD
_diffrn_measured_fraction_theta_full 0.9851
_diffrn_measured_fraction_theta_max 0.9076
_diffrn_measurement_details
;
  1 omega  -46.00   54.00   0.5000   45.0000
omega____ theta____ kappa____ phi______ frames
    -       33.5453  -38.0000 -150.0000 200

  2 omega   13.00  108.00   0.5000   45.0000
omega____ theta____ kappa____ phi______ frames
    -       33.5453   57.0000    0.0000 190

  3 omega -120.00  -64.00   0.5000   45.0000
omega____ theta____ kappa____ phi______ frames
    -      -33.8578  178.0000  -90.0000 112

  4 omega  -38.00   11.00   0.5000   45.0000
omega____ theta____ kappa____ phi______ frames
    -      -33.8578   57.0000   90.0000 98

  5 omega -109.00  -84.00   0.5000   45.0000
omega____ theta____ kappa____ phi______ frames
    -      -33.8578  -54.0000 -176.0000 50
;
_diffrn_measurement_device SuperNova
_diffrn_measurement_device_type 'SuperNova, Single source at offset), Eos'
_diffrn_measurement_method '\w scans'
_diffrn_orient_matrix_UB_11 0.0093226000
_diffrn_orient_matrix_UB_12 0.0189521000
_diffrn_orient_matrix_UB_13 0.0104154000
_diffrn_orient_matrix_UB_21 0.0359143000
_diffrn_orient_matrix_UB_22 -0.0048358000
_diffrn_orient_matrix_UB_23 0.0411158000
_diffrn_orient_matrix_UB_31 0.0431200000
_diffrn_orient_matrix_UB_32 -0.0000779000
_diffrn_orient_matrix_UB_33 -0.0361899000
_diffrn_radiation_monochromator mirror
_diffrn_radiation_probe x-ray
_diffrn_radiation_type 'Mo K\a'
_diffrn_radiation_wavelength 0.7107
_diffrn_reflns_av_R_equivalents 0.0275
_diffrn_reflns_av_unetI/netI 0.0354
_diffrn_reflns_limit_h_max 15
_diffrn_reflns_limit_h_min -12
_diffrn_reflns_limit_k_max 44
_diffrn_reflns_limit_k_min -44
_diffrn_reflns_limit_l_max 13
_diffrn_reflns_limit_l_min -15
_diffrn_reflns_number 27792
_diffrn_reflns_theta_full 26.00
_diffrn_reflns_theta_max 26.00
_diffrn_reflns_theta_min 3.20
_diffrn_source 'SuperNova (Cu) X-ray Source'
_diffrn_source_target 'microfocus sealed X-ray tube'
_diffrn_source_type 'Agilent microfocus 1st generation'
_exptl_absorpt_coefficient_mu 0.696
_exptl_absorpt_correction_T_max 1.00000
_exptl_absorpt_correction_T_min 0.96541
_exptl_absorpt_correction_type multi-scan
_exptl_absorpt_process_details
;
CrysAlisPro, Agilent Technologies,
Version 1.171.36.24 (release 03-12-2012 CrysAlis171 .NET)
(compiled Dec  3 2012,18:21:49)
Empirical absorption correction using spherical harmonics,
 implemented in SCALE3 ABSPACK scaling algorithm.
;
_exptl_crystal_colour 'clear ? red'
_exptl_crystal_colour_lustre clear
_exptl_crystal_colour_primary red
_exptl_crystal_density_diffrn 1.186
_exptl_crystal_density_method 'not measured'
_exptl_crystal_description block
_exptl_crystal_F_000 2208
_exptl_crystal_size_max 0.35
_exptl_crystal_size_mid 0.3
_exptl_crystal_size_min 0.25
_refine_diff_density_max 0.634
_refine_diff_density_min -0.419
_refine_diff_density_rms 0.085
_refine_ls_extinction_method none
_refine_ls_goodness_of_fit_ref 1.159
_refine_ls_hydrogen_treatment mixed
_refine_ls_matrix_type full
_refine_ls_number_parameters 639
_refine_ls_number_reflns 11247
_refine_ls_number_restraints 0
_refine_ls_restrained_S_all 1.159
_refine_ls_R_factor_all 0.0696
_refine_ls_R_factor_gt 0.0627
_refine_ls_shift/su_max 0.003
_refine_ls_shift/su_mean 0.000
_refine_ls_structure_factor_coef Fsqd
_refine_ls_weighting_details 'calc w=1/[\s^2^(Fo^2^)+(0.0233P)^2^+30.8404P] where P=(Fo^2^+2Fc^2^)/3'
_refine_ls_weighting_scheme calc
_refine_ls_wR_factor_gt 0.1742
_refine_ls_wR_factor_ref 0.1771
_reflns_number_gt 10004
_reflns_number_total 11247
_reflns_threshold_expression >2\s(I)
_cod_data_source_file c4cc02601b2.cif
_cod_data_source_block 1-H
_cod_database_code 7114593
_chemical_oxdiff_formula 'C32 H42 N2 Ni'
_reflns_odcompleteness_completeness 98.51
_reflns_odcompleteness_iscentric 1
_reflns_odcompleteness_theta 30.44
_olex2_refinement_description
;
1. Others
 Fixed Uiso: H2A(0.028) H3(0.028) H4(0.035) H5(0.036) H6(0.037) H7(0.035)
 H8(0.032) H12(0.039) H13(0.042) H14(0.034) H22(0.037) H23(0.04) H24(0.036)
 H31(0.031) H32(0.032) H33(0.063) H34(0.058) H35(0.053) H36(0.051) H37(0.048)
 H42(0.041) H43(0.04) H44(0.036) H52(0.041) H53(0.041) H54(0.042) H111(0.039)
 H11A(0.09) H11B(0.09) H11C(0.09) H11D(0.112) H11E(0.112) H11F(0.112)
 H151(0.033) H15A(0.118) H15B(0.118) H15C(0.118) H15D(0.083) H15E(0.083)
 H15F(0.083) H211(0.035) H21A(0.079) H21B(0.079) H21C(0.079) H21D(0.073)
 H21E(0.073) H21F(0.073) H251(0.039) H25A(0.068) H25B(0.068) H25C(0.068)
 H25D(0.081) H25E(0.081) H25F(0.081) H411(0.042) H41A(0.121) H41B(0.121)
 H41C(0.121) H41D(0.103) H41E(0.103) H41F(0.103) H451(0.039) H45A(0.095)
 H45B(0.095) H45C(0.095) H45D(0.117) H45E(0.117) H45F(0.117) H511(0.043)
 H51A(0.101) H51B(0.101) H51C(0.101) H51D(0.102) H51E(0.102) H51F(0.102)
 H551(0.055) H55A(0.103) H55B(0.103) H55C(0.103) H55D(0.132) H55E(0.132)
 H55F(0.132)
 Fixed X: H2A(0.7767) H3(0.6053) H4(0.6459) H5(0.5692) H6(0.7159) H7(0.8853)
 H8(0.8391) H12(1.0968) H13(1.1001) H14(0.9623) H22(0.4292) H23(0.2771)
 H24(0.2782) H31(0.7065) H32(0.7946) H33(0.9168) H34(0.7594) H35(0.6294)
 H36(0.7178) H37(0.8897) H42(0.7423) H43(0.9243) H44(1.0402) H52(0.3886)
 H53(0.4686) H54(0.6514) H111(0.876) H11A(0.9616) H11B(1.0736) H11C(0.9965)
 H11D(0.98) H11E(1.0078) H11F(1.0849) H151(0.7416) H15A(0.8708) H15B(0.8488)
 H15C(0.7592) H15D(0.668) H15E(0.6337) H15F(0.7235) H211(0.6825) H21A(0.7196)
 H21B(0.5997) H21C(0.6724) H21D(0.5852) H21E(0.5506) H21F(0.6713) H251(0.5028)
 H25A(0.3955) H25B(0.4448) H25C(0.3249) H25D(0.3557) H25E(0.2852) H25F(0.3825)
 H411(0.6086) H41A(0.581) H41B(0.5712) H41C(0.4848) H41D(0.516) H41E(0.6103)
 H41F(0.6287) H451(0.9653) H45A(1.0458) H45B(1.1299) H45C(1.1285) H45D(1.1156)
 H45E(1.0162) H45F(1.1054) H511(0.5263) H51A(0.3539) H51B(0.331) H51C(0.4172)
 H51D(0.391) H51E(0.482) H51F(0.3734) H551(0.8387) H55A(0.9165) H55B(0.8074)
 H55C(0.8168) H55D(0.924) H55E(0.8283) H55F(0.8155)
 Fixed Y: H2A(0.118) H3(0.1093) H4(0.286) H5(0.3004) H6(0.2934) H7(0.2793)
 H8(0.2698) H12(0.2171) H13(0.2405) H14(0.2293) H22(0.1642) H23(0.1859)
 H24(0.1983) H31(0.3639) H32(0.3562) H33(0.5143) H34(0.5509) H35(0.5551)
 H36(0.5289) H37(0.5006) H42(0.4419) H43(0.4467) H44(0.4321) H52(0.4476)
 H53(0.4709) H54(0.4712) H111(0.17) H11A(0.2224) H11B(0.2044) H11C(0.1872)
 H11D(0.1237) H11E(0.1268) H11F(0.1439) H151(0.17) H15A(0.1655) H15B(0.2066)
 H15C(0.1768) H15D(0.2271) H15E(0.215) H15F(0.2448) H211(0.1483) H21A(0.1623)
 H21B(0.1736) H21C(0.1969) H21D(0.0939) H21E(0.1081) H21F(0.0992) H251(0.1887)
 H25A(0.2354) H25B(0.2482) H25C(0.2354) H25D(0.17) H25E(0.1667) H25F(0.14)
 H411(0.4268) H41A(0.4743) H41B(0.4452) H41C(0.4465) H41D(0.3808) H41E(0.378)
 H41F(0.3666) H451(0.4118) H45A(0.4688) H45B(0.4413) H45C(0.4493) H45D(0.3746)
 H45E(0.359) H45F(0.3808) H511(0.4131) H51A(0.4301) H51B(0.4463) H51C(0.4648)
 H51D(0.3682) H51E(0.363) H51F(0.3817) H551(0.4413) H55A(0.4206) H55B(0.4267)
 H55C(0.3963) H55D(0.4869) H55E(0.5044) H55F(0.4952)
 Fixed Z: H2A(0.1453) H3(0.2339) H4(0.1339) H5(0.3098) H6(0.4428) H7(0.3473)
 H8(0.1582) H12(0.2367) H13(0.0696) H14(-0.0457) H22(0.5719) H23(0.49)
 H24(0.3122) H31(0.1211) H32(0.2915) H33(0.213) H34(0.1487) H35(0.2984)
 H36(0.4582) H37(0.4037) H42(0.6463) H43(0.6707) H44(0.5367) H52(0.0069) H53(-
 0.1412) H54(-0.1564) H111(0.3565) H11A(0.4252) H11B(0.4041) H11C(0.4879)
 H11D(0.2777) H11E(0.3977) H11F(0.3138) H151(0.0025) H15A(-0.1282) H15B(-
 0.1602) H15C(-0.1753) H15D(0.0458) H15E(-0.0678) H15F(-0.0525) H211(0.4484)
 H21A(0.624) H21B(0.6412) H21C(0.5661) H21D(0.4758) H21E(0.5871) H21F(0.5646)
 H251(0.1401) H25A(0.0696) H25B(0.1771) H25C(0.1713) H25D(0.0367) H25E(0.1381)
 H25F(0.1218) H411(0.4044) H41A(0.5258) H41B(0.6164) H41C(0.5266) H41D(0.4948)
 H41E(0.5763) H41F(0.4588) H451(0.2718) H45A(0.3086) H45B(0.2619) H45C(0.383)
 H45D(0.3004) H45E(0.3608) H45F(0.4219) H511(0.2341) H51A(0.2861) H51B(0.1739)
 H51C(0.2468) H51D(0.2113) H51E(0.1278) H51F(0.0953) H551(0.0404) H55A(-0.1171)
 H55B(-0.1763) H55C(-0.0891) H55D(-0.0623) H55E(-0.0003) H55F(-0.1202)
;

loop_
_space_group_symop_id
_space_group_symop_operation_xyz
1 'x, y, z'
2 '-x+1/2, y+1/2, -z+1/2'
3 '-x, -y, -z'
4 'x-1/2, -y-1/2, z-1/2'

loop_
_atom_site_label
_atom_site_type_symbol
_atom_site_fract_x
_atom_site_fract_y
_atom_site_fract_z
_atom_site_U_iso_or_equiv
_atom_site_adp_type
_atom_site_occupancy
_atom_site_symmetry_multiplicity
_atom_site_calc_flag
_atom_site_refinement_flags
C1 C 0.6942(3) 0.19100(11) 0.2567(3) 0.0172(8) Uani 1 1 d .
C2 C 0.7385(3) 0.13576(12) 0.1824(3) 0.0230(9) Uani 1 1 d .
H2A H 0.7767 0.1180 0.1453 0.028 Uiso 1 1 calc R
C3 C 0.6451(4) 0.13093(12) 0.2310(3) 0.0231(9) Uani 1 1 d .
H3 H 0.6053 0.1093 0.2339 0.028 Uiso 1 1 calc R
C4 C 0.6830(4) 0.28576(13) 0.1975(4) 0.0289(10) Uani 1 1 d .
H4 H 0.6459 0.2860 0.1339 0.035 Uiso 1 1 calc R
C5 C 0.6398(4) 0.29391(12) 0.2960(4) 0.0304(11) Uani 1 1 d .
H5 H 0.5692 0.3004 0.3098 0.036 Uiso 1 1 calc R
C6 C 0.7228(4) 0.29043(12) 0.3705(4) 0.0307(11) Uani 1 1 d .
H6 H 0.7159 0.2934 0.4428 0.037 Uiso 1 1 calc R
C7 C 0.8176(4) 0.28166(13) 0.3172(4) 0.0295(10) Uani 1 1 d .
H7 H 0.8853 0.2793 0.3473 0.035 Uiso 1 1 calc R
C8 C 0.7922(4) 0.27717(12) 0.2108(4) 0.0270(10) Uani 1 1 d .
H8 H 0.8391 0.2698 0.1582 0.032 Uiso 1 1 calc R
C10 C 0.8647(3) 0.18897(11) 0.1581(3) 0.0200(9) Uani 1 1 d .
C11 C 0.9505(3) 0.19329(12) 0.2285(4) 0.0254(9) Uani 1 1 d .
C12 C 1.0388(4) 0.21307(14) 0.1921(4) 0.0324(11) Uani 1 1 d .
H12 H 1.0968 0.2171 0.2367 0.039 Uiso 1 1 calc R
C13 C 1.0413(4) 0.22676(14) 0.0915(4) 0.0352(12) Uani 1 1 d .
H13 H 1.1001 0.2405 0.0696 0.042 Uiso 1 1 calc R
C14 C 0.9581(4) 0.22041(13) 0.0227(4) 0.0285(10) Uani 1 1 d .
H14 H 0.9623 0.2293 -0.0457 0.034 Uiso 1 1 calc R
C15 C 0.8678(3) 0.20080(12) 0.0541(3) 0.0235(9) Uani 1 1 d .
C20 C 0.5224(3) 0.17061(11) 0.3364(3) 0.0182(8) Uani 1 1 d .
C21 C 0.5245(3) 0.16310(12) 0.4439(3) 0.0225(9) Uani 1 1 d .
C22 C 0.4304(4) 0.16909(14) 0.5001(4) 0.0311(11) Uani 1 1 d .
H22 H 0.4292 0.1642 0.5719 0.037 Uiso 1 1 calc R
C23 C 0.3392(4) 0.18210(15) 0.4512(4) 0.0333(11) Uani 1 1 d .
H23 H 0.2771 0.1859 0.4900 0.040 Uiso 1 1 calc R
C24 C 0.3401(4) 0.18945(14) 0.3444(4) 0.0304(11) Uani 1 1 d .
H24 H 0.2782 0.1983 0.3122 0.036 Uiso 1 1 calc R
C25 C 0.4319(3) 0.18391(12) 0.2838(3) 0.0234(9) Uani 1 1 d .
C30 C 0.7315(3) 0.43925(11) 0.2449(3) 0.0198(9) Uani 1 1 d .
C31 C 0.7219(4) 0.38242(12) 0.1695(4) 0.0261(10) Uani 1 1 d .
H31 H 0.7065 0.3639 0.1211 0.031 Uiso 1 1 calc R
C32 C 0.7697(4) 0.37821(12) 0.2627(4) 0.0269(10) Uani 1 1 d .
H32 H 0.7946 0.3562 0.2915 0.032 Uiso 1 1 calc R
C33 C 0.8580(5) 0.52135(17) 0.2529(6) 0.0523(16) Uani 1 1 d .
H33 H 0.9168 0.5143 0.2130 0.063 Uiso 1 1 calc R
C34 C 0.7690(5) 0.54149(14) 0.2160(5) 0.0486(15) Uani 1 1 d .
H34 H 0.7594 0.5509 0.1487 0.058 Uiso 1 1 calc R
C35 C 0.6973(5) 0.54454(14) 0.3011(5) 0.0445(15) Uani 1 1 d .
H35 H 0.6294 0.5551 0.2984 0.053 Uiso 1 1 calc R
C36 C 0.7459(4) 0.52893(15) 0.3906(5) 0.0425(13) Uani 1 1 d .
H36 H 0.7178 0.5289 0.4582 0.051 Uiso 1 1 calc R
C37 C 0.8429(4) 0.51362(14) 0.3605(5) 0.0404(13) Uani 1 1 d .
H37 H 0.8897 0.5006 0.4037 0.048 Uiso 1 1 calc R
C40 C 0.8180(3) 0.42080(11) 0.4118(3) 0.0213(9) Uani 1 1 d .
C41 C 0.7445(4) 0.42705(13) 0.4938(4) 0.0274(10) Uani 1 1 d .
C42 C 0.7880(4) 0.43694(15) 0.5905(4) 0.0345(11) Uani 1 1 d .
H42 H 0.7423 0.4419 0.6463 0.041 Uiso 1 1 calc R
C43 C 0.8973(4) 0.43952(14) 0.6056(4) 0.0337(11) Uani 1 1 d .
H43 H 0.9243 0.4467 0.6707 0.040 Uiso 1 1 calc R
C44 C 0.9667(4) 0.43147(13) 0.5247(4) 0.0296(10) Uani 1 1 d .
H44 H 1.0402 0.4321 0.5367 0.036 Uiso 1 1 calc R
C45 C 0.9280(4) 0.42242(12) 0.4252(4) 0.0252(9) Uani 1 1 d .
C50 C 0.6353(3) 0.43449(12) 0.0733(4) 0.0233(9) Uani 1 1 d .
C51 C 0.5247(4) 0.43339(12) 0.0846(4) 0.0272(10) Uani 1 1 d .
C52 C 0.4629(4) 0.44760(14) 0.0018(4) 0.0341(11) Uani 1 1 d .
H52 H 0.3886 0.4476 0.0069 0.041 Uiso 1 1 calc R
C53 C 0.5108(4) 0.46155(13) -0.0868(4) 0.0345(11) Uani 1 1 d .
H53 H 0.4686 0.4709 -0.1412 0.041 Uiso 1 1 calc R
C54 C 0.6204(4) 0.46186(14) -0.0956(4) 0.0350(11) Uani 1 1 d .
H54 H 0.6514 0.4712 -0.1564 0.042 Uiso 1 1 calc R
C55 C 0.6865(4) 0.44848(13) -0.0150(4) 0.0297(10) Uani 1 1 d .
C111 C 0.9503(4) 0.17532(14) 0.3369(4) 0.0324(11) Uani 1 1 d .
H111 H 0.8760 0.1700 0.3565 0.039 Uiso 1 1 calc R
C112 C 1.0001(6) 0.19955(18) 0.4213(5) 0.0597(18) Uani 1 1 d .
H11A H 0.9616 0.2224 0.4252 0.090 Uiso 1 1 calc R
H11B H 1.0736 0.2044 0.4041 0.090 Uiso 1 1 calc R
H11C H 0.9965 0.1872 0.4879 0.090 Uiso 1 1 calc R
C113 C 1.0114(8) 0.13908(18) 0.3310(5) 0.075(2) Uani 1 1 d .
H11D H 0.9800 0.1237 0.2777 0.112 Uiso 1 1 calc R
H11E H 1.0078 0.1268 0.3977 0.112 Uiso 1 1 calc R
H11F H 1.0849 0.1439 0.3138 0.112 Uiso 1 1 calc R
C151 C 0.7769(4) 0.19251(13) -0.0224(3) 0.0272(10) Uani 1 1 d .
H151 H 0.7416 0.1700 0.0025 0.033 Uiso 1 1 calc R
C152 C 0.8176(5) 0.1846(3) -0.1314(5) 0.079(3) Uani 1 1 d .
H15A H 0.8708 0.1655 -0.1282 0.118 Uiso 1 1 calc R
H15B H 0.8488 0.2066 -0.1602 0.118 Uiso 1 1 calc R
H15C H 0.7592 0.1768 -0.1753 0.118 Uiso 1 1 calc R
C153 C 0.6928(5) 0.22262(18) -0.0244(5) 0.0555(17) Uani 1 1 d .
H15D H 0.6680 0.2271 0.0458 0.083 Uiso 1 1 calc R
H15E H 0.6337 0.2150 -0.0678 0.083 Uiso 1 1 calc R
H15F H 0.7235 0.2448 -0.0525 0.083 Uiso 1 1 calc R
C211 C 0.6237(4) 0.14830(14) 0.4993(4) 0.0292(10) Uani 1 1 d .
H211 H 0.6825 0.1483 0.4484 0.035 Uiso 1 1 calc R
C212 C 0.6569(5) 0.17251(17) 0.5911(5) 0.0527(16) Uani 1 1 d .
H21A H 0.7196 0.1623 0.6240 0.079 Uiso 1 1 calc R
H21B H 0.5997 0.1736 0.6412 0.079 Uiso 1 1 calc R
H21C H 0.6724 0.1969 0.5661 0.079 Uiso 1 1 calc R
C213 C 0.6061(5) 0.10869(16) 0.5350(5) 0.0484(15) Uani 1 1 d .
H21D H 0.5852 0.0939 0.4758 0.073 Uiso 1 1 calc R
H21E H 0.5506 0.1081 0.5871 0.073 Uiso 1 1 calc R
H21F H 0.6713 0.0992 0.5646 0.073 Uiso 1 1 calc R
C251 C 0.4300(4) 0.19205(15) 0.1671(4) 0.0323(11) Uani 1 1 d .
H251 H 0.5028 0.1887 0.1401 0.039 Uiso 1 1 calc R
C252 C 0.3957(5) 0.23140(15) 0.1442(4) 0.0454(14) Uani 1 1 d .
H25A H 0.3955 0.2354 0.0696 0.068 Uiso 1 1 calc R
H25B H 0.4448 0.2482 0.1771 0.068 Uiso 1 1 calc R
H25C H 0.3249 0.2354 0.1713 0.068 Uiso 1 1 calc R
C253 C 0.3565(6) 0.16463(16) 0.1107(5) 0.0543(17) Uani 1 1 d .
H25D H 0.3557 0.1700 0.0367 0.081 Uiso 1 1 calc R
H25E H 0.2852 0.1667 0.1381 0.081 Uiso 1 1 calc R
H25F H 0.3825 0.1400 0.1218 0.081 Uiso 1 1 calc R
C411 C 0.6249(4) 0.42251(15) 0.4789(4) 0.0351(12) Uani 1 1 d .
H411 H 0.6086 0.4268 0.4044 0.042 Uiso 1 1 calc R
C412 C 0.5595(5) 0.4496(2) 0.5428(8) 0.081(3) Uani 1 1 d .
H41A H 0.5810 0.4743 0.5258 0.121 Uiso 1 1 calc R
H41B H 0.5712 0.4452 0.6164 0.121 Uiso 1 1 calc R
H41C H 0.4848 0.4465 0.5266 0.121 Uiso 1 1 calc R
C413 C 0.5920(5) 0.38342(19) 0.5045(7) 0.069(2) Uani 1 1 d .
H41D H 0.5160 0.3808 0.4948 0.103 Uiso 1 1 calc R
H41E H 0.6103 0.3780 0.5763 0.103 Uiso 1 1 calc R
H41F H 0.6287 0.3666 0.4588 0.103 Uiso 1 1 calc R
C451 C 1.0066(4) 0.41472(15) 0.3370(4) 0.0323(11) Uani 1 1 d .
H451 H 0.9653 0.4118 0.2718 0.039 Uiso 1 1 calc R
C452 C 1.0850(5) 0.4465(2) 0.3212(6) 0.0635(19) Uani 1 1 d .
H45A H 1.0458 0.4688 0.3086 0.095 Uiso 1 1 calc R
H45B H 1.1299 0.4413 0.2619 0.095 Uiso 1 1 calc R
H45C H 1.1285 0.4493 0.3830 0.095 Uiso 1 1 calc R
C453 C 1.0664(7) 0.3790(2) 0.3568(6) 0.078(2) Uani 1 1 d .
H45D H 1.1156 0.3746 0.3004 0.117 Uiso 1 1 calc R
H45E H 1.0162 0.3590 0.3608 0.117 Uiso 1 1 calc R
H45F H 1.1054 0.3808 0.4219 0.117 Uiso 1 1 calc R
C511 C 0.4712(4) 0.41680(15) 0.1801(4) 0.0357(12) Uani 1 1 d .
H511 H 0.5263 0.4131 0.2341 0.043 Uiso 1 1 calc R
C512 C 0.3854(5) 0.4418(2) 0.2259(6) 0.067(2) Uani 1 1 d .
H51A H 0.3539 0.4301 0.2861 0.101 Uiso 1 1 calc R
H51B H 0.3310 0.4463 0.1739 0.101 Uiso 1 1 calc R
H51C H 0.4172 0.4648 0.2468 0.101 Uiso 1 1 calc R
C513 C 0.4251(6) 0.3789(2) 0.1509(6) 0.068(2) Uani 1 1 d .
H51D H 0.3910 0.3682 0.2113 0.102 Uiso 1 1 calc R
H51E H 0.4820 0.3630 0.1278 0.102 Uiso 1 1 calc R
H51F H 0.3734 0.3817 0.0953 0.102 Uiso 1 1 calc R
C551 C 0.8066(4) 0.44854(19) -0.0269(4) 0.0459(15) Uani 1 1 d .
H551 H 0.8387 0.4413 0.0404 0.055 Uiso 1 1 calc R
C552 C 0.8399(6) 0.4204(2) -0.1101(6) 0.069(2) Uani 1 1 d .
H55A H 0.9165 0.4206 -0.1171 0.103 Uiso 1 1 calc R
H55B H 0.8074 0.4267 -0.1763 0.103 Uiso 1 1 calc R
H55C H 0.8168 0.3963 -0.0891 0.103 Uiso 1 1 calc R
C553 C 0.8475(6) 0.4874(2) -0.0551(8) 0.088(3) Uani 1 1 d .
H55D H 0.9240 0.4869 -0.0623 0.132 Uiso 1 1 calc R
H55E H 0.8283 0.5044 -0.0003 0.132 Uiso 1 1 calc R
H55F H 0.8155 0.4952 -0.1202 0.132 Uiso 1 1 calc R
N1 N 0.7680(3) 0.17227(9) 0.1974(3) 0.0190(7) Uani 1 1 d .
N2 N 0.6184(3) 0.16471(9) 0.2766(3) 0.0186(7) Uani 1 1 d .
N3 N 0.7754(3) 0.41300(9) 0.3084(3) 0.0205(7) Uani 1 1 d .
N4 N 0.6994(3) 0.41970(9) 0.1585(3) 0.0201(7) Uani 1 1 d .
Ni1 Ni 0.69641(5) 0.239369(15) 0.30279(5) 0.02339(15) Uani 1 1 d .
Ni2 Ni 0.71702(5) 0.488985(15) 0.26897(5) 0.02720(16) Uani 1 1 d .
H1 H 0.643(6) 0.231(2) 0.386(6) 0.08(2) Uiso 1 1 d .
H2 H 0.597(7) 0.482(2) 0.262(7) 0.11(3) Uiso 1 1 d .

loop_
_atom_site_aniso_label
_atom_site_aniso_U_11
_atom_site_aniso_U_22
_atom_site_aniso_U_33
_atom_site_aniso_U_23
_atom_site_aniso_U_13
_atom_site_aniso_U_12
C1 0.0165(19) 0.020(2) 0.0153(19) 0.0030(15) 0.0025(15) -0.0001(16)
C2 0.026(2) 0.017(2) 0.026(2) -0.0021(17) 0.0037(18) 0.0011(17)
C3 0.027(2) 0.016(2) 0.027(2) -0.0008(17) 0.0012(18) -0.0022(17)
C4 0.037(3) 0.024(2) 0.025(2) 0.0033(18) -0.003(2) -0.005(2)
C5 0.029(2) 0.018(2) 0.044(3) 0.003(2) 0.012(2) 0.0022(18)
C6 0.048(3) 0.016(2) 0.028(2) -0.0054(18) 0.007(2) -0.006(2)
C7 0.031(2) 0.023(2) 0.035(3) 0.0010(19) -0.004(2) -0.0051(19)
C8 0.031(2) 0.020(2) 0.030(2) -0.0017(18) 0.015(2) -0.0028(18)
C10 0.018(2) 0.018(2) 0.024(2) -0.0035(16) 0.0059(17) 0.0016(16)
C11 0.019(2) 0.025(2) 0.032(2) -0.0034(19) 0.0020(18) 0.0016(18)
C12 0.019(2) 0.038(3) 0.040(3) -0.005(2) 0.000(2) -0.002(2)
C13 0.027(2) 0.031(3) 0.047(3) -0.006(2) 0.014(2) -0.007(2)
C14 0.031(2) 0.029(2) 0.026(2) -0.0006(19) 0.012(2) -0.002(2)
C15 0.022(2) 0.022(2) 0.026(2) -0.0076(18) 0.0076(18) 0.0016(17)
C20 0.0168(19) 0.0158(19) 0.022(2) 0.0013(16) 0.0039(16) -0.0018(15)
C21 0.021(2) 0.022(2) 0.025(2) 0.0039(17) -0.0010(17) 0.0000(17)
C22 0.035(3) 0.034(3) 0.024(2) 0.008(2) 0.006(2) 0.004(2)
C23 0.022(2) 0.045(3) 0.033(3) 0.006(2) 0.011(2) 0.004(2)
C24 0.019(2) 0.040(3) 0.032(3) 0.006(2) -0.0026(19) 0.005(2)
C25 0.019(2) 0.028(2) 0.023(2) 0.0029(18) -0.0003(17) -0.0002(17)
C30 0.018(2) 0.019(2) 0.022(2) 0.0010(16) -0.0019(16) -0.0017(16)
C31 0.030(2) 0.019(2) 0.029(2) -0.0023(18) -0.0033(19) 0.0023(18)
C32 0.029(2) 0.018(2) 0.034(3) 0.0000(18) -0.003(2) 0.0008(18)
C33 0.034(3) 0.049(4) 0.075(5) -0.008(3) 0.004(3) -0.013(3)
C34 0.057(4) 0.021(3) 0.068(4) 0.012(3) -0.015(3) -0.016(2)
C35 0.042(3) 0.019(2) 0.072(4) -0.013(3) -0.022(3) 0.006(2)
C36 0.041(3) 0.032(3) 0.054(3) -0.018(2) -0.014(3) 0.001(2)
C37 0.034(3) 0.027(3) 0.060(4) -0.009(2) -0.021(3) -0.003(2)
C40 0.023(2) 0.017(2) 0.024(2) 0.0023(17) -0.0017(17) 0.0027(16)
C41 0.031(2) 0.025(2) 0.026(2) 0.0039(18) -0.0021(19) 0.0034(19)
C42 0.034(3) 0.042(3) 0.027(3) 0.001(2) 0.005(2) 0.005(2)
C43 0.039(3) 0.038(3) 0.024(2) -0.005(2) -0.006(2) 0.001(2)
C44 0.026(2) 0.029(2) 0.034(3) -0.002(2) -0.006(2) -0.0017(19)
C45 0.027(2) 0.020(2) 0.028(2) 0.0018(18) -0.0042(19) 0.0018(18)
C50 0.024(2) 0.017(2) 0.029(2) 0.0010(17) -0.0075(18) 0.0004(17)
C51 0.028(2) 0.022(2) 0.031(2) 0.0025(19) -0.0064(19) -0.0033(18)
C52 0.027(2) 0.031(3) 0.045(3) 0.001(2) -0.009(2) 0.001(2)
C53 0.042(3) 0.027(2) 0.035(3) 0.005(2) -0.015(2) -0.001(2)
C54 0.045(3) 0.037(3) 0.024(2) 0.006(2) -0.006(2) 0.000(2)
C55 0.034(3) 0.031(3) 0.024(2) 0.0008(19) -0.003(2) -0.001(2)
C111 0.026(2) 0.038(3) 0.033(3) 0.002(2) -0.007(2) -0.003(2)
C112 0.097(5) 0.043(4) 0.039(3) -0.005(3) -0.020(3) 0.010(3)
C113 0.144(8) 0.035(3) 0.046(4) 0.004(3) -0.009(4) 0.017(4)
C151 0.031(2) 0.031(2) 0.020(2) -0.0016(18) 0.0044(18) -0.0024(19)
C152 0.046(4) 0.148(8) 0.043(4) -0.044(4) -0.001(3) -0.002(4)
C153 0.045(3) 0.059(4) 0.063(4) -0.014(3) -0.024(3) 0.007(3)
C211 0.026(2) 0.038(3) 0.023(2) 0.005(2) -0.0013(19) 0.008(2)
C212 0.058(4) 0.045(3) 0.055(4) -0.008(3) -0.028(3) 0.018(3)
C213 0.045(3) 0.043(3) 0.057(4) 0.016(3) -0.011(3) 0.010(3)
C251 0.027(2) 0.048(3) 0.021(2) 0.005(2) -0.0018(19) 0.006(2)
C252 0.064(4) 0.038(3) 0.034(3) 0.011(2) -0.005(3) -0.006(3)
C253 0.087(5) 0.034(3) 0.041(3) -0.003(3) -0.026(3) 0.006(3)
C411 0.024(2) 0.052(3) 0.029(3) 0.005(2) 0.002(2) 0.004(2)
C412 0.031(3) 0.067(5) 0.145(8) -0.019(5) 0.022(4) 0.011(3)
C413 0.034(3) 0.055(4) 0.117(7) 0.000(4) 0.002(4) -0.010(3)
C451 0.023(2) 0.045(3) 0.029(3) -0.004(2) -0.0037(19) 0.002(2)
C452 0.045(4) 0.079(5) 0.066(5) -0.009(4) 0.023(3) -0.012(3)
C453 0.085(6) 0.074(5) 0.076(5) 0.000(4) 0.027(4) 0.048(4)
C511 0.024(2) 0.043(3) 0.040(3) 0.008(2) -0.003(2) -0.007(2)
C512 0.040(4) 0.100(6) 0.062(4) 0.018(4) 0.022(3) 0.007(4)
C513 0.072(5) 0.063(4) 0.068(5) 0.026(4) -0.019(4) -0.043(4)
C551 0.030(3) 0.081(4) 0.027(3) 0.013(3) 0.001(2) 0.003(3)
C552 0.055(4) 0.090(6) 0.061(4) 0.021(4) 0.019(3) 0.032(4)
C553 0.048(4) 0.095(6) 0.121(8) -0.001(6) 0.017(5) -0.033(4)
N1 0.0204(17) 0.0153(17) 0.0213(18) -0.0001(14) 0.0050(14) -0.0001(14)
N2 0.0196(17) 0.0154(17) 0.0208(18) -0.0001(14) 0.0015(14) -0.0004(14)
N3 0.0210(18) 0.0167(17) 0.0238(19) 0.0026(14) -0.0036(15) 0.0014(14)
N4 0.0227(18) 0.0152(17) 0.0224(18) 0.0016(14) -0.0014(15) 0.0001(14)
Ni1 0.0288(3) 0.0154(3) 0.0261(3) -0.0027(2) 0.0101(2) -0.0030(2)
Ni2 0.0287(3) 0.0150(3) 0.0378(4) -0.0009(2) -0.0125(3) -0.0001(2)

loop_
_atom_type_symbol
_atom_type_description
_atom_type_scat_dispersion_real
_atom_type_scat_dispersion_imag
_atom_type_scat_source
C C 0.0033 0.0016 'International Tables Vol C Tables 4.2.6.8 and 6.1.1.4'
H H 0.0000 0.0000 'International Tables Vol C Tables 4.2.6.8 and 6.1.1.4'
N N 0.0061 0.0033 'International Tables Vol C Tables 4.2.6.8 and 6.1.1.4'
Ni Ni 0.3393 1.1124 'International Tables Vol C Tables 4.2.6.8 and 6.1.1.4'

loop_
_geom_angle_atom_site_label_1
_geom_angle_atom_site_label_2
_geom_angle_atom_site_label_3
_geom_angle
N1 C1 Ni1 129.3(3)
N2 C1 N1 102.8(3)
N2 C1 Ni1 127.8(3)
C3 C2 N1 107.1(4)
C2 C3 N2 106.7(4)
C5 C4 C8 108.4(4)
C5 C4 Ni1 68.7(3)
C8 C4 Ni1 71.3(3)
C4 C5 C6 107.5(4)
C4 C5 Ni1 73.0(3)
C6 C5 Ni1 69.0(3)
C5 C6 Ni1 71.6(3)
C7 C6 C5 108.3(4)
C7 C6 Ni1 74.3(3)
C6 C7 Ni1 67.1(3)
C8 C7 C6 107.8(4)
C8 C7 Ni1 71.3(3)
C4 C8 Ni1 70.7(3)
C7 C8 C4 107.8(4)
C7 C8 Ni1 71.0(3)
C11 C10 N1 117.6(4)
C15 C10 C11 123.3(4)
C15 C10 N1 119.1(4)
C10 C11 C111 121.7(4)
C12 C11 C10 116.6(4)
C12 C11 C111 121.6(4)
C13 C12 C11 121.1(5)
C12 C13 C14 120.8(4)
C13 C14 C15 120.9(4)
C10 C15 C14 117.1(4)
C10 C15 C151 121.6(4)
C14 C15 C151 121.4(4)
C21 C20 C25 123.3(4)
C21 C20 N2 118.5(4)
C25 C20 N2 118.2(4)
C20 C21 C22 117.4(4)
C20 C21 C211 122.4(4)
C22 C21 C211 120.2(4)
C23 C22 C21 121.2(4)
C22 C23 C24 119.9(4)
C23 C24 C25 121.6(4)
C20 C25 C24 116.7(4)
C20 C25 C251 123.1(4)
C24 C25 C251 120.2(4)
N3 C30 N4 103.3(3)
N3 C30 Ni2 128.8(3)
N4 C30 Ni2 127.9(3)
C32 C31 N4 106.9(4)
C31 C32 N3 106.8(4)
C34 C33 C37 108.5(6)
C34 C33 Ni2 70.5(3)
C37 C33 Ni2 71.5(3)
C33 C34 C35 106.7(6)
C33 C34 Ni2 70.8(3)
C35 C34 Ni2 68.4(3)
C34 C35 Ni2 72.3(3)
C36 C35 C34 108.4(5)
C36 C35 Ni2 73.5(3)
C35 C36 Ni2 67.6(3)
C37 C36 C35 108.2(6)
C37 C36 Ni2 71.1(3)
C33 C37 Ni2 69.9(3)
C36 C37 C33 107.9(5)
C36 C37 Ni2 71.2(3)
C41 C40 N3 117.8(4)
C45 C40 C41 123.4(4)
C45 C40 N3 118.8(4)
C40 C41 C411 122.3(4)
C42 C41 C40 116.4(4)
C42 C41 C411 121.4(4)
C43 C42 C41 121.5(5)
C44 C43 C42 120.3(5)
C43 C44 C45 120.8(4)
C40 C45 C44 117.5(4)
C40 C45 C451 123.0(4)
C44 C45 C451 119.5(4)
C51 C50 C55 123.7(4)
C51 C50 N4 117.3(4)
C55 C50 N4 119.0(4)
C50 C51 C52 117.1(4)
C50 C51 C511 122.5(4)
C52 C51 C511 120.4(4)
C53 C52 C51 120.8(5)
C54 C53 C52 120.4(5)
C53 C54 C55 121.5(5)
C50 C55 C54 116.5(5)
C50 C55 C551 122.9(4)
C54 C55 C551 120.6(4)
C112 C111 C11 113.0(4)
C112 C111 C113 109.3(5)
C113 C111 C11 108.8(4)
C152 C151 C15 111.9(4)
C152 C151 C153 110.9(5)
C153 C151 C15 112.5(4)
C21 C211 C213 110.7(4)
C212 C211 C21 111.9(4)
C212 C211 C213 110.8(5)
C25 C251 C252 112.0(4)
C25 C251 C253 109.9(4)
C252 C251 C253 110.6(4)
C41 C411 C412 113.3(5)
C413 C411 C41 110.1(4)
C413 C411 C412 110.2(5)
C45 C451 C452 112.0(4)
C453 C451 C45 110.7(5)
C453 C451 C452 110.6(5)
C51 C511 C512 112.6(5)
C51 C511 C513 109.2(5)
C512 C511 C513 111.3(5)
C55 C551 C552 110.0(5)
C55 C551 C553 110.8(5)
C552 C551 C553 111.0(6)
C1 N1 C2 111.7(3)
C1 N1 C10 123.2(3)
C2 N1 C10 125.1(3)
C1 N2 C3 111.7(3)
C1 N2 C20 124.9(3)
C3 N2 C20 123.4(3)
C30 N3 C32 111.5(4)
C30 N3 C40 123.3(3)
C32 N3 C40 125.2(4)
C30 N4 C31 111.4(4)
C30 N4 C50 124.7(4)
C31 N4 C50 123.2(4)
C1 Ni1 C4 122.82(18)
C1 Ni1 C5 151.03(19)
C1 Ni1 C6 169.52(19)
C1 Ni1 C7 135.22(18)
C1 Ni1 C8 115.92(17)
C4 Ni1 C7 63.36(18)
C4 Ni1 C8 38.00(18)
C5 Ni1 C4 38.30(18)
C5 Ni1 C7 64.55(19)
C5 Ni1 C8 64.41(17)
C6 Ni1 C4 64.67(19)
C6 Ni1 C5 39.4(2)
C6 Ni1 C7 38.64(19)
C6 Ni1 C8 64.59(18)
C7 Ni1 C8 37.73(18)
C30 Ni2 C33 116.4(2)
C30 Ni2 C34 142.9(2)
C30 Ni2 C35 177.8(2)
C30 Ni2 C36 139.9(2)
C30 Ni2 C37 115.25(19)
C33 Ni2 C36 63.9(2)
C33 Ni2 C37 38.6(2)
C34 Ni2 C33 38.7(2)
C34 Ni2 C36 64.7(3)
C34 Ni2 C37 64.8(2)
C35 Ni2 C33 65.2(2)
C35 Ni2 C34 39.3(2)
C35 Ni2 C36 38.9(2)
C35 Ni2 C37 64.9(2)
C37 Ni2 C36 37.7(2)

loop_
_geom_bond_atom_site_label_1
_geom_bond_atom_site_label_2
_geom_bond_distance
C1 N1 1.373(5)
C1 N2 1.366(5)
C1 Ni1 1.849(4)
C2 C3 1.333(6)
C2 N1 1.387(5)
C3 N2 1.396(5)
C4 C5 1.398(7)
C4 C8 1.407(7)
C4 Ni1 2.156(5)
C5 C6 1.406(7)
C5 Ni1 2.102(5)
C6 C7 1.402(7)
C6 Ni1 2.068(4)
C7 C8 1.398(7)
C7 Ni1 2.160(5)
C8 Ni1 2.165(4)
C10 C11 1.401(6)
C10 C15 1.391(6)
C10 N1 1.442(5)
C11 C12 1.395(6)
C11 C111 1.525(7)
C12 C13 1.373(7)
C13 C14 1.374(7)
C14 C15 1.392(6)
C15 C151 1.521(6)
C20 C21 1.393(6)
C20 C25 1.396(6)
C20 N2 1.438(5)
C21 C22 1.394(6)
C21 C211 1.520(6)
C22 C23 1.378(7)
C23 C24 1.384(7)
C24 C25 1.397(6)
C25 C251 1.513(6)
C30 N3 1.362(5)
C30 N4 1.366(5)
C30 Ni2 1.838(4)
C31 C32 1.333(6)
C31 N4 1.387(5)
C32 N3 1.391(6)
C33 C34 1.407(9)
C33 C37 1.411(9)
C33 Ni2 2.125(6)
C34 C35 1.410(9)
C34 Ni2 2.121(5)
C35 C36 1.406(8)
C35 Ni2 2.070(5)
C36 C37 1.386(8)
C36 Ni2 2.148(5)
C37 Ni2 2.146(5)
C40 C41 1.409(6)
C40 C45 1.384(6)
C40 N3 1.444(5)
C41 C42 1.389(7)
C41 C411 1.513(7)
C42 C43 1.380(7)
C43 C44 1.379(7)
C44 C45 1.392(6)
C45 C451 1.519(7)
C50 C51 1.388(6)
C50 C55 1.390(7)
C50 N4 1.447(5)
C51 C52 1.401(7)
C51 C511 1.512(7)
C52 C53 1.374(7)
C53 C54 1.373(7)
C54 C55 1.400(7)
C55 C551 1.506(7)
C111 C112 1.518(7)
C111 C113 1.521(8)
C151 C152 1.505(7)
C151 C153 1.514(7)
C211 C212 1.517(7)
C211 C213 1.523(7)
C251 C252 1.518(7)
C251 C253 1.530(8)
C411 C412 1.517(8)
C411 C413 1.512(8)
C451 C452 1.523(8)
C451 C453 1.514(8)
C511 C512 1.520(8)
C511 C513 1.536(8)
C551 C552 1.528(9)
C551 C553 1.542(10)
